data_4024423
loop_
_publ_author_name
'Mikhail Krasavin'
'Sergey Shkavrov'
'Vladislav Parchinsky'
'Konstantin Bukhryakov'

_publ_section_title
;
Imidazo[1,2-a]quinoxalines Accessed via Two Sequential Isocyanide-Based
Multicomponent Reactions
;
_journal_name_full 'Journal of Organic Chemistry'
_journal_page_first 2627
_journal_page_last 2629
_journal_paper_doi 10.1021/jo900050k
_journal_volume 74
_journal_year 2009
_chemical_formula_moiety 'C31 H32 N4 O3'
_chemical_formula_sum 'C31 H32 N4 O3'
_chemical_formula_weight 508.61
_chemical_name_systematic
; 
 ? 
;
_space_group_IT_number 14
_symmetry_cell_setting monoclinic
_symmetry_space_group_name_Hall '-P 2ybc'
_symmetry_space_group_name_H-M 'P 1 21/c 1'
_atom_sites_solution_hydrogens difmap
_atom_sites_solution_primary direct
_atom_sites_solution_secondary difmap
_audit_creation_method SHELXL-97
_cell_angle_alpha 90.00
_cell_angle_beta 92.597(7)
_cell_angle_gamma 90.00
_cell_formula_units_Z 4
_cell_length_a 23.040(8)
_cell_length_b 11.810(4)
_cell_length_c 9.619(3)
_cell_measurement_reflns_used 528
_cell_measurement_temperature 100(2)
_cell_measurement_theta_max 27
_cell_measurement_theta_min 3
_cell_volume 2614.7(15)
_computing_cell_refinement 'Bruker SAINT'
_computing_data_collection 'Bruker APEX II'
_computing_data_reduction 'Bruker SAINT'
_computing_molecular_graphics 'Bruker SHELXTL'
_computing_publication_material 'Bruker SHELXTL'
_computing_structure_refinement 'SHELXL-97 (Sheldrick, 1997)'
_computing_structure_solution 'SHELXS-97 (Sheldrick, 1997)'
_diffrn_ambient_temperature 100(2)
_diffrn_measured_fraction_theta_full 0.980
_diffrn_measured_fraction_theta_max 0.980
_diffrn_measurement_device_type 'Bruker APEX II CCD area detector''
_diffrn_measurement_method 'omega scans'
_diffrn_radiation_monochromator graphite
_diffrn_radiation_source 'fine-focus sealed tube'
_diffrn_radiation_type MoK\a
_diffrn_radiation_wavelength 0.71073
_diffrn_reflns_av_R_equivalents 0.0000
_diffrn_reflns_av_sigmaI/netI 0.1067
_diffrn_reflns_limit_h_max 29
_diffrn_reflns_limit_h_min 0
_diffrn_reflns_limit_k_max 0
_diffrn_reflns_limit_k_min -15
_diffrn_reflns_limit_l_max 12
_diffrn_reflns_limit_l_min -12
_diffrn_reflns_number 6899
_diffrn_reflns_theta_full 27.00
_diffrn_reflns_theta_max 27.00
_diffrn_reflns_theta_min 1.77
_exptl_absorpt_coefficient_mu 0.085
_exptl_absorpt_correction_T_max 0.998
_exptl_absorpt_correction_T_min 0.937
_exptl_absorpt_correction_type multi-scan
_exptl_absorpt_process_details SADABS
_exptl_crystal_colour gold
_exptl_crystal_density_diffrn 1.292
_exptl_crystal_density_method 'not measured'
_exptl_crystal_description plate
_exptl_crystal_F_000 1080
_exptl_crystal_size_max 0.60
_exptl_crystal_size_mid 0.12
_exptl_crystal_size_min 0.03
_refine_diff_density_max 0.213
_refine_diff_density_min -0.276
_refine_diff_density_rms 0.051
_refine_ls_extinction_method none
_refine_ls_goodness_of_fit_ref 1.011
_refine_ls_hydrogen_treatment constr
_refine_ls_matrix_type full
_refine_ls_number_parameters 349
_refine_ls_number_reflns 6900
_refine_ls_number_restraints 0
_refine_ls_restrained_S_all 1.011
_refine_ls_R_factor_all 0.0909
_refine_ls_R_factor_gt 0.0476
_refine_ls_shift/su_max 0.000
_refine_ls_shift/su_mean 0.000
_refine_ls_structure_factor_coef Fsqd
_refine_ls_weighting_details 'calc w=1/[\s^2^(Fo^2^)+(0.0188P)^2^+0.0000P] where P=(Fo^2^+2Fc^2^)/3'
_refine_ls_weighting_scheme calc
_refine_ls_wR_factor_gt 0.0694
_refine_ls_wR_factor_ref 0.0747
_reflns_number_gt 4372
_reflns_number_total 6900
_reflns_threshold_expression I>2\s(I)
_cod_data_source_file jo900050k_si_002.cif
_cod_data_source_block 21a
_cod_depositor_comments
;
The following automatic conversions were performed:
'_symmetry_cell_setting' value 'Monoclinic' changed to 'monoclinic'
according to '/home/saulius/struct/CIF-dictionaries/cif_core.dic'
dictionary named 'cif_core.dic' version 2.4.1 from 2010-06-29.

Automatic conversion script
Id: cif_fix_enum 1527 2010-12-29 10:47:43Z saulius 
;
_cod_original_sg_symbol_H-M 'P 21/c'
_cod_database_code 4024423

loop_
_symmetry_equiv_pos_as_xyz
'x, y, z'
'-x, y+1/2, -z+1/2'
'-x, -y, -z'
'x, -y-1/2, z-1/2'

loop_
_atom_site_label
_atom_site_type_symbol
_atom_site_fract_x
_atom_site_fract_y
_atom_site_fract_z
_atom_site_U_iso_or_equiv
_atom_site_adp_type
_atom_site_occupancy
_atom_site_symmetry_multiplicity
_atom_site_calc_flag
_atom_site_refinement_flags
_atom_site_disorder_assembly
_atom_site_disorder_group
O1 O 0.44479(6) -0.10125(12) 0.13807(16) 0.0232(4) Uani 1 1 d . . .
O2 O 0.13735(7) -0.02325(12) 0.63854(16) 0.0263(4) Uani 1 1 d . . .
O3 O 0.14328(6) -0.15012(12) 0.46345(16) 0.0229(4) Uani 1 1 d . . .
N1 N 0.19571(7) 0.52320(14) 0.51151(19) 0.0170(5) Uani 1 1 d . . .
N2 N 0.29154(7) 0.32069(14) 0.34424(19) 0.0156(4) Uani 1 1 d . . .
N3 N 0.22638(8) 0.29362(14) 0.50977(18) 0.0151(4) Uani 1 1 d . . .
N4 N 0.23495(8) 0.09043(14) 0.55474(18) 0.0167(4) Uani 1 1 d . . .
H4N H 0.2618 0.1026 0.6421 0.020 Uiso 1 1 d R . .
C1 C 0.08946(10) 0.40847(18) 0.7515(2) 0.0204(6) Uani 1 1 d . . .
C2 C 0.12110(9) 0.48042(18) 0.6711(2) 0.0210(6) Uani 1 1 d . . .
H2A H 0.1113 0.5586 0.6699 0.025 Uiso 1 1 calc R . .
C3 C 0.16723(9) 0.44377(18) 0.5905(2) 0.0168(5) Uani 1 1 d . . .
C5 C 0.23696(9) 0.48932(17) 0.4312(2) 0.0150(5) Uani 1 1 d . . .
C6 C 0.25277(9) 0.37089(18) 0.4234(2) 0.0150(5) Uani 1 1 d . . .
C8 C 0.29162(9) 0.20849(17) 0.3836(2) 0.0152(5) Uani 1 1 d . . .
C9 C 0.25190(9) 0.18844(18) 0.4836(2) 0.0160(5) Uani 1 1 d . . .
C11 C 0.18135(9) 0.32755(18) 0.5968(2) 0.0161(5) Uani 1 1 d . . .
C12 C 0.15029(9) 0.25339(19) 0.6786(2) 0.0180(5) Uani 1 1 d . . .
H12A H 0.1605 0.1755 0.6820 0.022 Uiso 1 1 calc R . .
C13 C 0.10424(9) 0.29239(18) 0.7556(2) 0.0183(6) Uani 1 1 d . . .
C14 C 0.03961(9) 0.45291(17) 0.8343(2) 0.0269(6) Uani 1 1 d . . .
H14A H 0.0382 0.5357 0.8276 0.040 Uiso 1 1 calc R . .
H14B H 0.0456 0.4307 0.9321 0.040 Uiso 1 1 calc R . .
H14C H 0.0029 0.4210 0.7966 0.040 Uiso 1 1 calc R . .
C15 C 0.07023(9) 0.20878(17) 0.8392(2) 0.0239(6) Uani 1 1 d . . .
H15A H 0.0864 0.1327 0.8284 0.036 Uiso 1 1 calc R . .
H15B H 0.0294 0.2092 0.8055 0.036 Uiso 1 1 calc R . .
H15C H 0.0728 0.2303 0.9376 0.036 Uiso 1 1 calc R . .
C16 C 0.26614(9) 0.57503(17) 0.3448(2) 0.0164(5) Uani 1 1 d . . .
C17 C 0.23593(10) 0.67339(18) 0.3059(2) 0.0219(6) Uani 1 1 d . . .
H17A H 0.1982 0.6857 0.3388 0.026 Uiso 1 1 calc R . .
C18 C 0.26010(10) 0.7537(2) 0.2199(2) 0.0252(6) Uani 1 1 d . . .
H18A H 0.2384 0.8190 0.1929 0.030 Uiso 1 1 calc R . .
C19 C 0.31585(10) 0.73881(19) 0.1734(2) 0.0257(6) Uani 1 1 d . . .
H19A H 0.3322 0.7930 0.1135 0.031 Uiso 1 1 calc R . .
C20 C 0.34725(10) 0.64361(18) 0.2158(2) 0.0233(6) Uani 1 1 d . . .
H20A H 0.3859 0.6341 0.1873 0.028 Uiso 1 1 calc R . .
C21 C 0.32297(9) 0.56213(18) 0.2995(2) 0.0201(6) Uani 1 1 d . . .
H21A H 0.3449 0.4970 0.3264 0.024 Uiso 1 1 calc R . .
C22 C 0.33222(9) 0.12658(17) 0.3232(2) 0.0147(5) Uani 1 1 d . . .
C23 C 0.35095(9) 0.14099(17) 0.1885(2) 0.0168(5) Uani 1 1 d . . .
H23A H 0.3374 0.2042 0.1352 0.020 Uiso 1 1 calc R . .
C24 C 0.38898(9) 0.06488(17) 0.1305(2) 0.0179(5) Uani 1 1 d . . .
H24A H 0.4009 0.0758 0.0382 0.021 Uiso 1 1 calc R . .
C25 C 0.40964(9) -0.02746(19) 0.2079(2) 0.0184(6) Uani 1 1 d . . .
C26 C 0.39262(9) -0.04201(18) 0.3439(2) 0.0184(6) Uani 1 1 d . . .
H26A H 0.4073 -0.1037 0.3982 0.022 Uiso 1 1 calc R . .
C27 C 0.35395(9) 0.03433(18) 0.4000(2) 0.0190(6) Uani 1 1 d . . .
H27A H 0.3421 0.0234 0.4924 0.023 Uiso 1 1 calc R . .
C29 C 0.48582(9) -0.17117(17) 0.2179(2) 0.0203(6) Uani 1 1 d . . .
H29A H 0.4653 -0.2132 0.2913 0.024 Uiso 1 1 calc R . .
C30 C 0.53365(9) -0.09768(18) 0.2850(2) 0.0295(7) Uani 1 1 d . . .
H30A H 0.5169 -0.0465 0.3526 0.044 Uiso 1 1 calc R . .
H30B H 0.5520 -0.0532 0.2130 0.044 Uiso 1 1 calc R . .
H30C H 0.5628 -0.1461 0.3325 0.044 Uiso 1 1 calc R . .
C31 C 0.50899(9) -0.25420(19) 0.1131(2) 0.0245(6) Uani 1 1 d . . .
H31A H 0.4767 -0.2981 0.0708 0.037 Uiso 1 1 calc R . .
H31B H 0.5368 -0.3056 0.1605 0.037 Uiso 1 1 calc R . .
H31C H 0.5284 -0.2124 0.0405 0.037 Uiso 1 1 calc R . .
C33 C 0.21587(9) -0.00905(17) 0.4776(2) 0.0185(6) Uani 1 1 d . . .
H33A H 0.2471 -0.0666 0.4814 0.022 Uiso 1 1 calc R . .
H33B H 0.2076 0.0114 0.3788 0.022 Uiso 1 1 calc R . .
C34 C 0.16125(10) -0.05845(18) 0.5382(2) 0.0198(6) Uani 1 1 d . . .
C37 C 0.09503(10) -0.21143(18) 0.5230(2) 0.0265(6) Uani 1 1 d . . .
H37A H 0.0638 -0.1579 0.5459 0.032 Uiso 1 1 calc R . .
H37B H 0.1086 -0.2505 0.6095 0.032 Uiso 1 1 calc R . .
C38 C 0.07219(9) -0.29678(18) 0.4171(2) 0.0279(6) Uani 1 1 d . . .
H38A H 0.0391 -0.3371 0.4541 0.042 Uiso 1 1 calc R . .
H38B H 0.1029 -0.3510 0.3975 0.042 Uiso 1 1 calc R . .
H38C H 0.0597 -0.2575 0.3311 0.042 Uiso 1 1 calc R . .

loop_
_atom_site_aniso_label
_atom_site_aniso_U_11
_atom_site_aniso_U_22
_atom_site_aniso_U_33
_atom_site_aniso_U_23
_atom_site_aniso_U_13
_atom_site_aniso_U_12
O1 0.0229(10) 0.0257(9) 0.0211(10) 0.0008(8) 0.0018(8) 0.0083(7)
O2 0.0280(10) 0.0229(10) 0.0288(11) -0.0056(8) 0.0115(9) -0.0016(8)
O3 0.0238(10) 0.0174(9) 0.0284(10) -0.0023(8) 0.0095(8) -0.0042(7)
N1 0.0156(11) 0.0151(10) 0.0204(12) -0.0001(9) 0.0010(9) -0.0032(9)
N2 0.0133(11) 0.0162(11) 0.0173(11) 0.0001(9) 0.0013(10) -0.0006(9)
N3 0.0151(11) 0.0165(10) 0.0136(11) -0.0001(9) 0.0007(9) -0.0013(9)
N4 0.0173(11) 0.0150(10) 0.0174(11) -0.0012(9) -0.0030(9) -0.0019(8)
C1 0.0181(14) 0.0233(14) 0.0200(15) -0.0025(12) 0.0028(12) -0.0024(11)
C2 0.0247(15) 0.0145(13) 0.0236(15) -0.0057(12) 0.0013(12) 0.0013(11)
C3 0.0179(14) 0.0161(13) 0.0163(13) -0.0025(12) -0.0007(12) 0.0011(10)
C5 0.0127(12) 0.0162(13) 0.0161(13) -0.0032(11) -0.0014(11) 0.0001(10)
C6 0.0133(13) 0.0162(13) 0.0154(13) 0.0008(11) -0.0019(11) -0.0027(10)
C8 0.0134(13) 0.0137(12) 0.0181(14) -0.0008(11) -0.0046(12) -0.0016(10)
C9 0.0149(13) 0.0145(13) 0.0185(14) -0.0003(11) -0.0016(11) 0.0001(10)
C11 0.0126(12) 0.0207(13) 0.0147(13) -0.0041(12) -0.0015(12) -0.0022(10)
C12 0.0202(13) 0.0156(11) 0.0182(13) -0.0010(12) -0.0011(12) 0.0023(11)
C13 0.0156(14) 0.0219(13) 0.0170(14) 0.0006(11) -0.0011(11) -0.0019(11)
C14 0.0229(14) 0.0237(14) 0.0351(17) -0.0076(13) 0.0104(13) -0.0028(11)
C15 0.0205(14) 0.0261(14) 0.0249(15) 0.0034(12) -0.0008(13) 0.0009(11)
C16 0.0176(14) 0.0145(13) 0.0169(13) 0.0000(11) 0.0008(11) -0.0021(10)
C17 0.0218(14) 0.0201(14) 0.0243(15) -0.0020(12) 0.0058(13) -0.0015(11)
C18 0.0301(15) 0.0151(12) 0.0301(16) 0.0030(13) -0.0010(13) 0.0024(13)
C19 0.0302(15) 0.0179(13) 0.0292(16) 0.0025(13) 0.0031(13) -0.0105(12)
C20 0.0200(15) 0.0229(13) 0.0271(15) -0.0043(13) 0.0032(12) -0.0044(11)
C21 0.0202(14) 0.0182(13) 0.0219(14) -0.0018(11) 0.0011(12) -0.0013(11)
C22 0.0108(13) 0.0133(13) 0.0195(14) -0.0010(11) -0.0046(11) -0.0029(10)
C23 0.0136(13) 0.0162(12) 0.0205(14) 0.0016(12) -0.0015(11) -0.0005(10)
C24 0.0153(13) 0.0236(14) 0.0149(13) 0.0001(12) 0.0033(11) -0.0021(11)
C25 0.0109(13) 0.0206(13) 0.0238(14) -0.0049(12) 0.0023(11) 0.0007(11)
C26 0.0172(13) 0.0164(13) 0.0215(14) 0.0040(12) 0.0001(12) 0.0028(10)
C27 0.0175(13) 0.0213(13) 0.0183(14) -0.0002(12) 0.0012(12) -0.0033(11)
C29 0.0167(14) 0.0188(13) 0.0256(14) -0.0021(12) 0.0022(12) 0.0040(11)
C30 0.0216(15) 0.0288(15) 0.0383(17) -0.0074(14) 0.0039(13) 0.0013(12)
C31 0.0202(13) 0.0246(13) 0.0291(16) -0.0006(13) 0.0047(12) 0.0024(12)
C33 0.0206(13) 0.0160(13) 0.0191(14) -0.0005(11) 0.0034(11) 0.0016(10)
C34 0.0222(14) 0.0132(13) 0.0238(15) 0.0026(12) -0.0004(12) 0.0028(11)
C37 0.0292(15) 0.0201(13) 0.0312(17) -0.0002(12) 0.0110(13) -0.0068(11)
C38 0.0221(14) 0.0270(14) 0.0348(17) -0.0014(13) 0.0038(13) -0.0024(11)

loop_
_atom_type_symbol
_atom_type_description
_atom_type_scat_dispersion_real
_atom_type_scat_dispersion_imag
_atom_type_scat_source
C C 0.0033 0.0016 'International Tables Vol C Tables 4.2.6.8 and 6.1.1.4'
H H 0.0000 0.0000 'International Tables Vol C Tables 4.2.6.8 and 6.1.1.4'
N N 0.0061 0.0033 'International Tables Vol C Tables 4.2.6.8 and 6.1.1.4'
O O 0.0106 0.0060 'International Tables Vol C Tables 4.2.6.8 and 6.1.1.4'

loop_
_geom_angle_atom_site_label_1
_geom_angle_atom_site_label_2
_geom_angle_atom_site_label_3
_geom_angle
_geom_angle_site_symmetry_1
_geom_angle_site_symmetry_3
_geom_angle_publ_flag
C25 O1 C29 118.94(18) . . ?
C34 O3 C37 114.00(17) . . ?
C5 N1 C3 119.19(19) . . ?
C6 N2 C8 105.21(18) . . ?
C6 N3 C9 106.00(18) . . ?
C6 N3 C11 121.15(18) . . ?
C9 N3 C11 132.80(18) . . ?
C9 N4 C33 120.16(18) . . ?
C9 N4 H4N 96.4 . . ?
C33 N4 H4N 133.5 . . ?
C2 C1 C13 118.7(2) . . ?
C2 C1 C14 120.8(2) . . ?
C13 C1 C14 120.5(2) . . ?
C1 C2 C3 123.3(2) . . ?
C1 C2 H2A 118.3 . . ?
C3 C2 H2A 118.3 . . ?
N1 C3 C2 118.62(19) . . ?
N1 C3 C11 124.5(2) . . ?
C2 C3 C11 116.9(2) . . ?
N1 C5 C6 121.00(19) . . ?
N1 C5 C16 118.56(19) . . ?
C6 C5 C16 120.42(19) . . ?
N2 C6 N3 111.71(19) . . ?
N2 C6 C5 129.3(2) . . ?
N3 C6 C5 119.0(2) . . ?
N2 C8 C9 111.36(19) . . ?
N2 C8 C22 120.8(2) . . ?
C9 C8 C22 127.76(19) . . ?
C8 C9 N3 105.67(18) . . ?
C8 C9 N4 133.4(2) . . ?
N3 C9 N4 120.88(19) . . ?
C12 C11 C3 120.7(2) . . ?
C12 C11 N3 124.2(2) . . ?
C3 C11 N3 115.00(19) . . ?
C11 C12 C13 120.8(2) . . ?
C11 C12 H12A 119.6 . . ?
C13 C12 H12A 119.6 . . ?
C12 C13 C1 119.5(2) . . ?
C12 C13 C15 119.3(2) . . ?
C1 C13 C15 121.2(2) . . ?
C1 C14 H14A 109.5 . . ?
C1 C14 H14B 109.5 . . ?
H14A C14 H14B 109.5 . . ?
C1 C14 H14C 109.5 . . ?
H14A C14 H14C 109.5 . . ?
H14B C14 H14C 109.5 . . ?
C13 C15 H15A 109.5 . . ?
C13 C15 H15B 109.5 . . ?
H15A C15 H15B 109.5 . . ?
C13 C15 H15C 109.5 . . ?
H15A C15 H15C 109.5 . . ?
H15B C15 H15C 109.5 . . ?
C17 C16 C21 117.8(2) . . ?
C17 C16 C5 118.8(2) . . ?
C21 C16 C5 123.3(2) . . ?
C18 C17 C16 121.2(2) . . ?
C18 C17 H17A 119.4 . . ?
C16 C17 H17A 119.4 . . ?
C19 C18 C17 120.4(2) . . ?
C19 C18 H18A 119.8 . . ?
C17 C18 H18A 119.8 . . ?
C20 C19 C18 118.9(2) . . ?
C20 C19 H19A 120.5 . . ?
C18 C19 H19A 120.5 . . ?
C21 C20 C19 120.9(2) . . ?
C21 C20 H20A 119.5 . . ?
C19 C20 H20A 119.5 . . ?
C20 C21 C16 120.6(2) . . ?
C20 C21 H21A 119.7 . . ?
C16 C21 H21A 119.7 . . ?
C23 C22 C27 117.9(2) . . ?
C23 C22 C8 120.8(2) . . ?
C27 C22 C8 121.3(2) . . ?
C24 C23 C22 121.4(2) . . ?
C24 C23 H23A 119.3 . . ?
C22 C23 H23A 119.3 . . ?
C23 C24 C25 119.9(2) . . ?
C23 C24 H24A 120.0 . . ?
C25 C24 H24A 120.0 . . ?
O1 C25 C24 115.3(2) . . ?
O1 C25 C26 125.0(2) . . ?
C24 C25 C26 119.7(2) . . ?
C25 C26 C27 119.7(2) . . ?
C25 C26 H26A 120.1 . . ?
C27 C26 H26A 120.1 . . ?
C26 C27 C22 121.3(2) . . ?
C26 C27 H27A 119.3 . . ?
C22 C27 H27A 119.3 . . ?
O1 C29 C31 104.88(19) . . ?
O1 C29 C30 110.00(17) . . ?
C31 C29 C30 112.30(18) . . ?
O1 C29 H29A 109.8 . . ?
C31 C29 H29A 109.8 . . ?
C30 C29 H29A 109.8 . . ?
C29 C30 H30A 109.5 . . ?
C29 C30 H30B 109.5 . . ?
H30A C30 H30B 109.5 . . ?
C29 C30 H30C 109.5 . . ?
H30A C30 H30C 109.5 . . ?
H30B C30 H30C 109.5 . . ?
C29 C31 H31A 109.5 . . ?
C29 C31 H31B 109.5 . . ?
H31A C31 H31B 109.5 . . ?
C29 C31 H31C 109.5 . . ?
H31A C31 H31C 109.5 . . ?
H31B C31 H31C 109.5 . . ?
N4 C33 C34 110.52(18) . . ?
N4 C33 H33A 109.5 . . ?
C34 C33 H33A 109.5 . . ?
N4 C33 H33B 109.5 . . ?
C34 C33 H33B 109.5 . . ?
H33A C33 H33B 108.1 . . ?
O2 C34 O3 124.1(2) . . ?
O2 C34 C33 126.0(2) . . ?
O3 C34 C33 109.87(19) . . ?
O3 C37 C38 108.29(19) . . ?
O3 C37 H37A 110.0 . . ?
C38 C37 H37A 110.0 . . ?
O3 C37 H37B 110.0 . . ?
C38 C37 H37B 110.0 . . ?
H37A C37 H37B 108.4 . . ?
C37 C38 H38A 109.5 . . ?
C37 C38 H38B 109.5 . . ?
H38A C38 H38B 109.5 . . ?
C37 C38 H38C 109.5 . . ?
H38A C38 H38C 109.5 . . ?
H38B C38 H38C 109.5 . . ?

loop_
_geom_bond_atom_site_label_1
_geom_bond_atom_site_label_2
_geom_bond_distance
_geom_bond_site_symmetry_2
_geom_bond_publ_flag
O1 C25 1.384(2) . ?
O1 C29 1.449(2) . ?
O2 C34 1.206(2) . ?
O3 C34 1.354(2) . ?
O3 C37 1.465(2) . ?
N1 C5 1.314(2) . ?
N1 C3 1.390(3) . ?
N2 C6 1.338(3) . ?
N2 C8 1.378(2) . ?
N3 C6 1.392(3) . ?
N3 C9 1.402(2) . ?
N3 C11 1.420(3) . ?
N4 C9 1.409(3) . ?
N4 C33 1.448(2) . ?
N4 H4N 1.0301 . ?
C1 C2 1.379(3) . ?
C1 C13 1.413(3) . ?
C1 C14 1.521(3) . ?
C2 C3 1.411(3) . ?
C2 H2A 0.9500 . ?
C3 C11 1.411(3) . ?
C5 C6 1.448(3) . ?
C5 C16 1.490(3) . ?
C8 C9 1.378(3) . ?
C8 C22 1.483(3) . ?
C11 C12 1.396(3) . ?
C12 C13 1.399(3) . ?
C12 H12A 0.9500 . ?
C13 C15 1.514(3) . ?
C14 H14A 0.9800 . ?
C14 H14B 0.9800 . ?
C14 H14C 0.9800 . ?
C15 H15A 0.9800 . ?
C15 H15B 0.9800 . ?
C15 H15C 0.9800 . ?
C16 C17 1.396(3) . ?
C16 C21 1.407(3) . ?
C17 C18 1.391(3) . ?
C17 H17A 0.9500 . ?
C18 C19 1.390(3) . ?
C18 H18A 0.9500 . ?
C19 C20 1.388(3) . ?
C19 H19A 0.9500 . ?
C20 C21 1.388(3) . ?
C20 H20A 0.9500 . ?
C21 H21A 0.9500 . ?
C22 C23 1.395(3) . ?
C22 C27 1.396(3) . ?
C23 C24 1.389(3) . ?
C23 H23A 0.9500 . ?
C24 C25 1.392(3) . ?
C24 H24A 0.9500 . ?
C25 C26 1.393(3) . ?
C26 C27 1.393(3) . ?
C26 H26A 0.9500 . ?
C27 H27A 0.9500 . ?
C29 C31 1.520(3) . ?
C29 C30 1.523(3) . ?
C29 H29A 1.0000 . ?
C30 H30A 0.9800 . ?
C30 H30B 0.9800 . ?
C30 H30C 0.9800 . ?
C31 H31A 0.9800 . ?
C31 H31B 0.9800 . ?
C31 H31C 0.9800 . ?
C33 C34 1.527(3) . ?
C33 H33A 0.9900 . ?
C33 H33B 0.9900 . ?
C37 C38 1.510(3) . ?
C37 H37A 0.9900 . ?
C37 H37B 0.9900 . ?
C38 H38A 0.9800 . ?
C38 H38B 0.9800 . ?
C38 H38C 0.9800 . ?

loop_
_geom_torsion_atom_site_label_1
_geom_torsion_atom_site_label_2
_geom_torsion_atom_site_label_3
_geom_torsion_atom_site_label_4
_geom_torsion
_geom_torsion_site_symmetry_1
_geom_torsion_site_symmetry_2
_geom_torsion_site_symmetry_3
_geom_torsion_site_symmetry_4
_geom_torsion_publ_flag
C13 C1 C2 C3 1.0(3) . . . . ?
C14 C1 C2 C3 -179.0(2) . . . . ?
C5 N1 C3 C2 -176.9(2) . . . . ?
C5 N1 C3 C11 3.3(3) . . . . ?
C1 C2 C3 N1 179.0(2) . . . . ?
C1 C2 C3 C11 -1.2(3) . . . . ?
C3 N1 C5 C6 0.4(3) . . . . ?
C3 N1 C5 C16 178.62(19) . . . . ?
C8 N2 C6 N3 -1.9(2) . . . . ?
C8 N2 C6 C5 176.7(2) . . . . ?
C9 N3 C6 N2 1.3(2) . . . . ?
C11 N3 C6 N2 -176.29(19) . . . . ?
C9 N3 C6 C5 -177.40(18) . . . . ?
C11 N3 C6 C5 5.0(3) . . . . ?
N1 C5 C6 N2 177.0(2) . . . . ?
C16 C5 C6 N2 -1.1(4) . . . . ?
N1 C5 C6 N3 -4.5(3) . . . . ?
C16 C5 C6 N3 177.37(19) . . . . ?
C6 N2 C8 C9 1.8(3) . . . . ?
C6 N2 C8 C22 -176.52(19) . . . . ?
N2 C8 C9 N3 -1.0(2) . . . . ?
C22 C8 C9 N3 177.2(2) . . . . ?
N2 C8 C9 N4 178.9(2) . . . . ?
C22 C8 C9 N4 -3.0(4) . . . . ?
C6 N3 C9 C8 -0.2(2) . . . . ?
C11 N3 C9 C8 177.1(2) . . . . ?
C6 N3 C9 N4 179.95(19) . . . . ?
C11 N3 C9 N4 -2.8(4) . . . . ?
C33 N4 C9 C8 -54.1(3) . . . . ?
C33 N4 C9 N3 125.7(2) . . . . ?
N1 C3 C11 C12 -179.8(2) . . . . ?
C2 C3 C11 C12 0.5(3) . . . . ?
N1 C3 C11 N3 -2.7(3) . . . . ?
C2 C3 C11 N3 177.52(19) . . . . ?
C6 N3 C11 C12 175.4(2) . . . . ?
C9 N3 C11 C12 -1.5(4) . . . . ?
C6 N3 C11 C3 -1.5(3) . . . . ?
C9 N3 C11 C3 -178.4(2) . . . . ?
C3 C11 C12 C13 0.4(3) . . . . ?
N3 C11 C12 C13 -176.34(19) . . . . ?
C11 C12 C13 C1 -0.7(3) . . . . ?
C11 C12 C13 C15 177.9(2) . . . . ?
C2 C1 C13 C12 0.0(3) . . . . ?
C14 C1 C13 C12 -180.0(2) . . . . ?
C2 C1 C13 C15 -178.5(2) . . . . ?
C14 C1 C13 C15 1.5(3) . . . . ?
N1 C5 C16 C17 -25.9(3) . . . . ?
C6 C5 C16 C17 152.3(2) . . . . ?
N1 C5 C16 C21 154.2(2) . . . . ?
C6 C5 C16 C21 -27.6(3) . . . . ?
C21 C16 C17 C18 2.9(3) . . . . ?
C5 C16 C17 C18 -177.0(2) . . . . ?
C16 C17 C18 C19 -1.6(4) . . . . ?
C17 C18 C19 C20 -1.0(3) . . . . ?
C18 C19 C20 C21 2.2(3) . . . . ?
C19 C20 C21 C16 -0.9(3) . . . . ?
C17 C16 C21 C20 -1.7(3) . . . . ?
C5 C16 C21 C20 178.2(2) . . . . ?
N2 C8 C22 C23 -30.0(3) . . . . ?
C9 C8 C22 C23 152.0(2) . . . . ?
N2 C8 C22 C27 148.5(2) . . . . ?
C9 C8 C22 C27 -29.5(3) . . . . ?
C27 C22 C23 C24 1.5(3) . . . . ?
C8 C22 C23 C24 -180.0(2) . . . . ?
C22 C23 C24 C25 -0.7(3) . . . . ?
C29 O1 C25 C24 155.88(18) . . . . ?
C29 O1 C25 C26 -26.6(3) . . . . ?
C23 C24 C25 O1 176.72(19) . . . . ?
C23 C24 C25 C26 -0.9(3) . . . . ?
O1 C25 C26 C27 -175.76(19) . . . . ?
C24 C25 C26 C27 1.6(3) . . . . ?
C25 C26 C27 C22 -0.8(3) . . . . ?
C23 C22 C27 C26 -0.7(3) . . . . ?
C8 C22 C27 C26 -179.27(19) . . . . ?
C25 O1 C29 C31 170.58(18) . . . . ?
C25 O1 C29 C30 -68.5(2) . . . . ?
C9 N4 C33 C34 -135.23(19) . . . . ?
C37 O3 C34 O2 -5.9(3) . . . . ?
C37 O3 C34 C33 173.32(17) . . . . ?
N4 C33 C34 O2 -1.9(3) . . . . ?
N4 C33 C34 O3 178.84(17) . . . . ?
C34 O3 C37 C38 169.47(18) . . . . ?

loop_
_cod_related_entry_id
_cod_related_entry_database
_cod_related_entry_code
1 ChemSpider 30658922
